data_4114908
loop_
_publ_author_name
'Kannan Raghuraman'
'Nagavarakishore Pillarsetty'
'Wynn A. Volkert'
'Charles Barnes'
'Silvia Jurisson'
'Kattesh V. Katti'

_publ_section_title
;
 Exceptional Kinetic Propensity of Hydroxymethyl Phosphanes toward Rh(III)
 Stabilization in Water
;
_journal_name_full 'Journal of the American Chemical Society'
_journal_page_first 7276
_journal_page_last 7277
_journal_paper_doi 10.1021/ja025987e
_journal_volume 124
_journal_year 2002
_chemical_formula_sum 'C20 H24 Cl3 O8 P4 Rh'
_chemical_formula_weight 725.53
_chemical_name_systematic
; 
 ? 
;
_space_group_IT_number 2
_symmetry_cell_setting triclinic
_symmetry_space_group_name_Hall '-P 1'
_symmetry_space_group_name_H-M 'P -1'
_atom_sites_solution_hydrogens geom
_atom_sites_solution_primary direct
_atom_sites_solution_secondary difmap
_audit_creation_method SHELXL-97
_cell_angle_alpha 97.034(2)
_cell_angle_beta 92.030(3)
_cell_angle_gamma 113.688(2)
_cell_formula_units_Z 2
_cell_length_a 8.3195(12)
_cell_length_b 9.8962(14)
_cell_length_c 18.175(3)
_cell_measurement_reflns_used 6105
_cell_measurement_temperature 173(2)
_cell_measurement_theta_max 27.1
_cell_measurement_theta_min 2.3
_cell_volume 1354.1(4)
_computing_cell_refinement 'SMART (Bruker, 1998)'
_computing_data_collection 'SMART (Bruker, 1998)'
_computing_data_reduction 'SAINT (Bruker, 1998)'
_computing_molecular_graphics 'ORTEP-III (Burnett & Johnson, 1996)'
_computing_publication_material 'CIFTAB (Sheldrick, 1997)'
_computing_structure_refinement 'SHELXL-97 (Sheldrick, 1997)'
_computing_structure_solution 'SHELXS-97 (Sheldrick, 1997)'
_diffrn_ambient_temperature 173(2)
_diffrn_measured_fraction_theta_full 0.968
_diffrn_measured_fraction_theta_max 0.968
_diffrn_measurement_device_type 'Bruker SMART CCD area detector'
_diffrn_measurement_method 'omega scans'
_diffrn_radiation_monochromator graphite
_diffrn_radiation_source 'fine-focus sealed tube'
_diffrn_radiation_type MoK\a
_diffrn_radiation_wavelength 0.71073
_diffrn_reflns_av_R_equivalents 0.0210
_diffrn_reflns_av_sigmaI/netI 0.0276
_diffrn_reflns_limit_h_max 9
_diffrn_reflns_limit_h_min -10
_diffrn_reflns_limit_k_max 12
_diffrn_reflns_limit_k_min -12
_diffrn_reflns_limit_l_max 23
_diffrn_reflns_limit_l_min -22
_diffrn_reflns_number 9518
_diffrn_reflns_theta_full 27.11
_diffrn_reflns_theta_max 27.11
_diffrn_reflns_theta_min 1.13
_diffrn_standards_decay_% 0.0
_exptl_absorpt_coefficient_mu 1.207
_exptl_absorpt_correction_T_max 0.86
_exptl_absorpt_correction_T_min 0.68
_exptl_absorpt_correction_type multi-scan
_exptl_absorpt_process_details
;
 Data were corrected for decay and absorption using the program SADABS 
 based on the method of R.H. Blessing (Acta Cryst. A51, 33-38, 1995).
;
_exptl_crystal_colour colorless
_exptl_crystal_density_diffrn 1.779
_exptl_crystal_description plate
_exptl_crystal_F_000 728
_exptl_crystal_size_max 0.35
_exptl_crystal_size_mid 0.35
_exptl_crystal_size_min 0.25
_refine_diff_density_max 2.614
_refine_diff_density_min -0.948
_refine_diff_density_rms 0.155
_refine_ls_extinction_method none
_refine_ls_goodness_of_fit_ref 1.067
_refine_ls_hydrogen_treatment mixed
_refine_ls_matrix_type full
_refine_ls_number_parameters 378
_refine_ls_number_reflns 5787
_refine_ls_number_restraints 0
_refine_ls_restrained_S_all 1.067
_refine_ls_R_factor_all 0.0651
_refine_ls_R_factor_gt 0.0586
_refine_ls_shift/su_max 0.000
_refine_ls_shift/su_mean 0.000
_refine_ls_structure_factor_coef Fsqd
_refine_ls_weighting_details 'calc w=1/[\s^2^(Fo^2^)+(0.0562P)^2^+13.8599P] where P=(Fo^2^+2Fc^2^)/3'
_refine_ls_weighting_scheme calc
_refine_ls_wR_factor_gt 0.1660
_refine_ls_wR_factor_ref 0.1690
_reflns_number_gt 4987
_reflns_number_total 5787
_reflns_threshold_expression >2sigma(I)
_cod_data_source_file ja025987e_s2_1.cif
_cod_data_source_block '[Rh(HMPB)2Cl2]Cl'
_cod_original_cell_volume 1354.1(3)
_cod_database_code 4114908

loop_
_symmetry_equiv_pos_as_xyz
'x, y, z'
'-x, -y, -z'

loop_
_atom_site_label
_atom_site_type_symbol
_atom_site_fract_x
_atom_site_fract_y
_atom_site_fract_z
_atom_site_U_iso_or_equiv
_atom_site_adp_type
_atom_site_occupancy
_atom_site_symmetry_multiplicity
_atom_site_calc_flag
_atom_site_refinement_flags
_atom_site_disorder_assembly
_atom_site_disorder_group
Rh1 Rh 0.09576(6) 0.01408(5) 0.25099(3) 0.02532(15) Uani 1 1 d . A .
Cl1 Cl 0.3618(2) 0.1220(2) 0.33865(11) 0.0459(4) Uani 1 1 d . . .
Cl2 Cl 0.2688(2) -0.0747(2) 0.16808(12) 0.0466(5) Uani 1 1 d . . .
Cl3 Cl -0.5000 -0.5000 0.0000 0.0841(14) Uani 1 2 d S . .
Cl4 Cl 0.0000 0.5000 0.5000 0.153(3) Uani 1 2 d S . .
P1 P -0.1264(2) -0.05650(17) 0.15827(9) 0.0267(3) Uani 1 1 d . . .
P2 P 0.1949(2) 0.24160(17) 0.20424(9) 0.0277(3) Uani 1 1 d . . .
P3 P -0.0640(2) 0.06824(18) 0.34121(9) 0.0281(3) Uani 1 1 d . . .
P4 P -0.0006(2) -0.21477(19) 0.29504(10) 0.0337(4) Uani 1 1 d . . .
O1 O -0.3768(12) -0.3307(9) 0.1634(5) 0.044(3) Uani 0.588(13) 1 d P A 1
O2 O -0.2236(8) -0.1778(6) 0.0144(3) 0.0500(14) Uani 1 1 d . . .
O3 O 0.5408(7) 0.3060(6) 0.1987(3) 0.0473(13) Uani 1 1 d . . .
O4 O 0.3365(9) 0.5438(6) 0.2364(3) 0.0573(16) Uani 1 1 d . . .
O5 O -0.3308(11) 0.1007(10) 0.2618(5) 0.041(2) Uani 0.606(14) 1 d P A 1
O6 O -0.0514(13) 0.1765(11) 0.4840(5) 0.056(3) Uani 0.624(12) 1 d P A 1
O7 O -0.1242(12) -0.5168(9) 0.2533(5) 0.044(3) Uani 0.571(15) 1 d P A 1
O8 O 0.2945(16) -0.2409(15) 0.3158(8) 0.062(4) Uani 0.505(14) 1 d P A 1
C1 C -0.1324(8) 0.1075(7) 0.1254(4) 0.0280(12) Uani 1 1 d . A .
C2 C -0.2744(9) 0.1016(8) 0.0800(4) 0.0379(15) Uani 1 1 d . . .
H2 H -0.3779 0.0115 0.0694 0.045 Uiso 1 1 calc R A .
C3 C -0.2651(11) 0.2272(9) 0.0501(4) 0.0416(16) Uani 1 1 d . A .
H3 H -0.3634 0.2238 0.0204 0.050 Uiso 1 1 calc R . .
C4 C -0.1116(10) 0.3575(8) 0.0636(4) 0.0406(16) Uani 1 1 d . . .
H4 H -0.1046 0.4423 0.0421 0.049 Uiso 1 1 calc R A .
C5 C 0.0305(10) 0.3649(7) 0.1080(4) 0.0384(15) Uani 1 1 d . A .
H5 H 0.1354 0.4541 0.1163 0.046 Uiso 1 1 calc R . .
C6 C 0.0205(8) 0.2410(7) 0.1408(4) 0.0296(13) Uani 1 1 d . A .
C7 C -0.3569(9) -0.1783(8) 0.1730(5) 0.0400(18) Uani 0.588(13) 1 d P A 1
H7A H -0.3831 -0.1497 0.2237 0.048 Uiso 0.588(13) 1 calc PR A 1
H7B H -0.4402 -0.1666 0.1367 0.048 Uiso 0.588(13) 1 calc PR A 1
C8 C -0.0892(10) -0.1551(8) 0.0697(4) 0.0406(16) Uani 1 1 d . A .
H8A H 0.0270 -0.0942 0.0535 0.049 Uiso 1 1 calc R . .
H8B H -0.0900 -0.2522 0.0782 0.049 Uiso 1 1 calc R . .
C9 C 0.3894(9) 0.2767(8) 0.1502(4) 0.0341(14) Uani 1 1 d . A .
H9A H 0.3670 0.1884 0.1125 0.041 Uiso 1 1 calc R . .
H9B H 0.4098 0.3631 0.1239 0.041 Uiso 1 1 calc R . .
C10 C 0.2725(11) 0.4156(7) 0.2720(4) 0.0416(17) Uani 1 1 d . A .
H10A H 0.1741 0.4161 0.3008 0.050 Uiso 1 1 calc R . .
H10B H 0.3675 0.4182 0.3073 0.050 Uiso 1 1 calc R . .
C11 C -0.2169(8) -0.1068(8) 0.3687(4) 0.0347(14) Uani 1 1 d . A .
C12 C -0.3519(9) -0.1105(9) 0.4139(4) 0.0430(17) Uani 1 1 d . . .
H12 H -0.3733 -0.0236 0.4269 0.052 Uiso 1 1 calc R A .
C13 C -0.4543(9) -0.2437(10) 0.4396(4) 0.0470(19) Uani 1 1 d . A .
H13 H -0.5468 -0.2479 0.4696 0.056 Uiso 1 1 calc R . .
C14 C -0.4213(10) -0.3691(10) 0.4213(4) 0.048(2) Uani 1 1 d . . .
H14 H -0.4905 -0.4586 0.4395 0.057 Uiso 1 1 calc R A .
C15 C -0.2873(10) -0.3661(9) 0.3763(4) 0.0433(17) Uani 1 1 d . A .
H15 H -0.2660 -0.4531 0.3638 0.052 Uiso 1 1 calc R . .
C16 C -0.1849(9) -0.2338(8) 0.3500(4) 0.0348(14) Uani 1 1 d . A .
C17 C -0.1924(9) 0.1795(8) 0.3246(4) 0.0388(18) Uani 0.606(14) 1 d P A 1
H17A H -0.2480 0.1959 0.3701 0.047 Uiso 0.606(14) 1 calc PR A 1
H17B H -0.1123 0.2782 0.3129 0.047 Uiso 0.606(14) 1 calc PR A 1
C18 C 0.0647(9) 0.1687(9) 0.4310(4) 0.0395(18) Uani 0.624(12) 1 d P A 1
H18A H 0.1343 0.1156 0.4481 0.047 Uiso 0.624(12) 1 calc PR A 1
H18B H 0.1475 0.2706 0.4247 0.047 Uiso 0.624(12) 1 calc PR A 1
C19 C -0.0533(12) -0.3833(8) 0.2265(5) 0.048(2) Uani 0.571(15) 1 d P A 1
H19A H -0.1372 -0.3842 0.1862 0.058 Uiso 0.571(15) 1 calc PR A 1
H19B H 0.0560 -0.3759 0.2040 0.058 Uiso 0.571(15) 1 calc PR A 1
C20 C 0.1610(11) -0.2362(9) 0.3589(5) 0.0434(19) Uani 0.505(14) 1 d P A 1
H20A H 0.2084 -0.1509 0.3998 0.052 Uiso 0.505(14) 1 calc PR A 1
H20B H 0.1060 -0.3295 0.3806 0.052 Uiso 0.505(14) 1 calc PR A 1
O1' O -0.4159(16) -0.0885(15) 0.2315(7) 0.045(4) Uani 0.412(13) 1 d P A 2
O5' O -0.077(3) 0.333(2) 0.3431(11) 0.077(6) Uani 0.394(14) 1 d P A 2
O6' O 0.1709(16) 0.3293(13) 0.4236(7) 0.035(4) Uani 0.376(12) 1 d P A 2
O7' O -0.197(2) -0.4089(15) 0.1835(9) 0.058(5) Uani 0.429(15) 1 d P A 2
O8' O 0.2229(17) -0.1187(13) 0.4326(6) 0.052(4) Uani 0.495(14) 1 d P A 2
C7' C -0.3569(9) -0.1783(8) 0.1730(5) 0.0400(18) Uani 0.41 1 d P A 2
H7'1 H -0.4341 -0.2062 0.1259 0.048 Uiso 0.412(13) 1 calc PR A 2
H7'2 H -0.3620 -0.2707 0.1905 0.048 Uiso 0.412(13) 1 calc PR A 2
C17' C -0.1924(9) 0.1795(8) 0.3246(4) 0.0388(18) Uani 0.39 1 d P A 2
H17C H -0.2399 0.1574 0.2717 0.047 Uiso 0.394(14) 1 calc PR A 2
H17D H -0.2925 0.1544 0.3558 0.047 Uiso 0.394(14) 1 calc PR A 2
C18' C 0.0647(9) 0.1687(9) 0.4310(4) 0.0395(18) Uani 0.38 1 d P A 2
H18C H -0.0161 0.1624 0.4704 0.047 Uiso 0.376(12) 1 calc PR A 2
H18D H 0.1444 0.1222 0.4452 0.047 Uiso 0.376(12) 1 calc PR A 2
C19' C -0.0533(12) -0.3833(8) 0.2265(5) 0.048(2) Uani 0.43 1 d P A 2
H19C H 0.0464 -0.3692 0.1957 0.058 Uiso 0.429(15) 1 calc PR A 2
H19D H -0.0726 -0.4698 0.2526 0.058 Uiso 0.429(15) 1 calc PR A 2
C20' C 0.1610(11) -0.2362(9) 0.3589(5) 0.0434(19) Uani 0.49 1 d P A 2
H20C H 0.1089 -0.3378 0.3727 0.052 Uiso 0.495(14) 1 calc PR A 2
H20D H 0.2657 -0.2274 0.3323 0.052 Uiso 0.495(14) 1 calc PR A 2

loop_
_atom_site_aniso_label
_atom_site_aniso_U_11
_atom_site_aniso_U_22
_atom_site_aniso_U_33
_atom_site_aniso_U_23
_atom_site_aniso_U_13
_atom_site_aniso_U_12
Rh1 0.0200(2) 0.0243(2) 0.0324(3) 0.00422(18) 0.00535(17) 0.00963(18)
Cl1 0.0253(8) 0.0612(12) 0.0539(11) 0.0179(9) 0.0019(7) 0.0179(8)
Cl2 0.0400(9) 0.0398(9) 0.0687(13) 0.0090(8) 0.0254(9) 0.0233(8)
Cl3 0.117(3) 0.0480(17) 0.0469(18) 0.0190(14) -0.0024(19) -0.0106(19)
Cl4 0.326(11) 0.086(3) 0.099(4) 0.040(3) 0.047(5) 0.127(5)
P1 0.0225(7) 0.0200(7) 0.0334(8) -0.0017(6) 0.0026(6) 0.0061(6)
P2 0.0252(8) 0.0224(7) 0.0292(8) 0.0011(6) 0.0023(6) 0.0043(6)
P3 0.0233(7) 0.0307(8) 0.0322(8) 0.0036(6) 0.0052(6) 0.0131(6)
P4 0.0349(9) 0.0289(8) 0.0416(10) 0.0111(7) 0.0095(7) 0.0155(7)
O1 0.049(5) 0.025(4) 0.049(5) 0.009(4) 0.014(4) 0.004(4)
O2 0.055(3) 0.043(3) 0.040(3) -0.012(2) -0.005(2) 0.014(3)
O3 0.030(3) 0.047(3) 0.062(4) 0.016(3) 0.004(2) 0.011(2)
O4 0.066(4) 0.026(3) 0.063(4) 0.006(2) 0.001(3) 0.003(3)
O5 0.035(5) 0.049(5) 0.040(5) -0.001(4) -0.002(3) 0.022(4)
O6 0.053(6) 0.062(6) 0.046(5) -0.008(4) 0.011(4) 0.021(5)
O7 0.049(6) 0.026(4) 0.053(6) 0.009(4) 0.001(4) 0.009(4)
O8 0.053(7) 0.070(9) 0.079(9) 0.015(7) 0.009(6) 0.040(7)
C1 0.025(3) 0.028(3) 0.032(3) 0.001(2) 0.005(2) 0.013(2)
C2 0.032(3) 0.042(4) 0.036(4) -0.001(3) -0.001(3) 0.013(3)
C3 0.048(4) 0.047(4) 0.035(4) 0.003(3) 0.001(3) 0.025(4)
C4 0.053(4) 0.040(4) 0.039(4) 0.009(3) 0.009(3) 0.028(4)
C5 0.042(4) 0.026(3) 0.043(4) 0.004(3) 0.002(3) 0.010(3)
C6 0.027(3) 0.028(3) 0.033(3) 0.002(2) 0.003(2) 0.011(3)
C7 0.028(3) 0.033(4) 0.058(5) 0.012(3) 0.009(3) 0.009(3)
C8 0.039(4) 0.034(3) 0.040(4) -0.006(3) 0.004(3) 0.009(3)
C9 0.030(3) 0.034(3) 0.035(3) 0.009(3) 0.009(3) 0.009(3)
C10 0.047(4) 0.024(3) 0.041(4) -0.004(3) 0.004(3) 0.003(3)
C11 0.024(3) 0.040(4) 0.037(4) 0.012(3) 0.007(3) 0.008(3)
C12 0.031(3) 0.054(4) 0.041(4) 0.008(3) 0.007(3) 0.013(3)
C13 0.025(3) 0.064(5) 0.041(4) 0.011(4) 0.006(3) 0.006(3)
C14 0.035(4) 0.056(5) 0.036(4) 0.019(3) -0.003(3) -0.002(3)
C15 0.042(4) 0.039(4) 0.043(4) 0.015(3) 0.004(3) 0.008(3)
C16 0.029(3) 0.038(4) 0.036(4) 0.012(3) 0.005(3) 0.010(3)
C17 0.032(4) 0.040(4) 0.048(4) 0.003(3) 0.004(3) 0.019(3)
C18 0.032(4) 0.046(4) 0.033(4) 0.002(3) 0.004(3) 0.009(3)
C19 0.060(5) 0.028(4) 0.060(5) 0.008(3) 0.007(4) 0.021(4)
C20 0.048(4) 0.046(4) 0.049(4) 0.018(3) 0.013(3) 0.030(4)
O1' 0.028(6) 0.057(8) 0.051(8) 0.005(6) 0.001(5) 0.021(6)
O5' 0.092(14) 0.067(12) 0.093(14) 0.033(10) 0.017(11) 0.046(11)
O6' 0.030(7) 0.023(6) 0.032(7) 0.001(5) 0.001(5) -0.007(5)
O7' 0.061(10) 0.041(7) 0.066(10) 0.007(6) 0.000(7) 0.015(7)
O8' 0.067(8) 0.049(7) 0.041(6) 0.000(5) 0.004(5) 0.028(6)
C7' 0.028(3) 0.033(4) 0.058(5) 0.012(3) 0.009(3) 0.009(3)
C17' 0.032(4) 0.040(4) 0.048(4) 0.003(3) 0.004(3) 0.019(3)
C18' 0.032(4) 0.046(4) 0.033(4) 0.002(3) 0.004(3) 0.009(3)
C19' 0.060(5) 0.028(4) 0.060(5) 0.008(3) 0.007(4) 0.021(4)
C20' 0.048(4) 0.046(4) 0.049(4) 0.018(3) 0.013(3) 0.030(4)

loop_
_atom_type_symbol
_atom_type_description
_atom_type_scat_dispersion_real
_atom_type_scat_dispersion_imag
_atom_type_scat_source
C C 0.0033 0.0016 'International Tables Vol C Tables 4.2.6.8 and 6.1.1.4'
H H 0.0000 0.0000 'International Tables Vol C Tables 4.2.6.8 and 6.1.1.4'
O O 0.0106 0.0060 'International Tables Vol C Tables 4.2.6.8 and 6.1.1.4'
P P 0.1023 0.0942 'International Tables Vol C Tables 4.2.6.8 and 6.1.1.4'
Cl Cl 0.1484 0.1585 'International Tables Vol C Tables 4.2.6.8 and 6.1.1.4'
Rh Rh -1.1178 0.9187 'International Tables Vol C Tables 4.2.6.8 and 6.1.1.4'

loop_
_geom_angle_atom_site_label_1
_geom_angle_atom_site_label_2
_geom_angle_atom_site_label_3
_geom_angle
P1 Rh1 P3 94.14(6)
P1 Rh1 P4 96.32(6)
P3 Rh1 P4 83.40(6)
P1 Rh1 P2 83.31(6)
P3 Rh1 P2 97.95(6)
P4 Rh1 P2 178.62(7)
P1 Rh1 Cl2 90.81(7)
P3 Rh1 Cl2 170.14(7)
P4 Rh1 Cl2 87.58(6)
P2 Rh1 Cl2 91.09(6)
P1 Rh1 Cl1 170.58(6)
P3 Rh1 Cl1 90.37(7)
P4 Rh1 Cl1 92.40(7)
P2 Rh1 Cl1 87.88(6)
Cl2 Rh1 Cl1 86.02(7)
C1 P1 C7 106.8(3)
C1 P1 C8 100.2(3)
C7 P1 C8 102.7(3)
C1 P1 Rh1 109.7(2)
C7 P1 Rh1 120.9(3)
C8 P1 Rh1 114.2(2)
C6 P2 C10 107.8(3)
C6 P2 C9 106.3(3)
C10 P2 C9 101.2(3)
C6 P2 Rh1 109.0(2)
C10 P2 Rh1 117.9(2)
C9 P2 Rh1 113.8(2)
C11 P3 C18 101.5(3)
C11 P3 C17 107.2(3)
C18 P3 C17 101.8(3)
C11 P3 Rh1 108.7(2)
C18 P3 Rh1 115.0(2)
C17 P3 Rh1 120.8(3)
C16 P4 C20 104.3(3)
C16 P4 C19 110.9(4)
C20 P4 C19 99.1(4)
C16 P4 Rh1 108.8(2)
C20 P4 Rh1 115.2(3)
C19 P4 Rh1 117.6(3)
C2 C1 C6 119.7(6)
C2 C1 P1 122.5(5)
C6 C1 P1 117.5(5)
C3 C2 C1 120.2(7)
C4 C3 C2 119.9(7)
C5 C4 C3 120.6(7)
C4 C5 C6 120.2(7)
C5 C6 C1 119.4(6)
C5 C6 P2 123.8(5)
C1 C6 P2 116.7(5)
O1 C7 P1 108.8(6)
O2 C8 P1 109.1(5)
O3 C9 P2 109.9(5)
O4 C10 P2 111.9(5)
C16 C11 C12 120.5(6)
C16 C11 P3 118.0(5)
C12 C11 P3 121.3(6)
C13 C12 C11 119.2(8)
C14 C13 C12 120.2(7)
C13 C14 C15 120.9(7)
C16 C15 C14 119.4(8)
C11 C16 C15 119.9(7)
C11 C16 P4 117.0(5)
C15 C16 P4 123.1(6)
O5 C17 P3 110.4(5)
O6 C18 P3 109.2(6)
O7 C19 P4 116.0(7)
O8 C20 P4 105.7(7)

loop_
_geom_bond_atom_site_label_1
_geom_bond_atom_site_label_2
_geom_bond_distance
Rh1 P1 2.2801(17)
Rh1 P3 2.2919(17)
Rh1 P4 2.3331(17)
Rh1 P2 2.3447(16)
Rh1 Cl2 2.4413(17)
Rh1 Cl1 2.4517(19)
P1 C1 1.815(6)
P1 C7 1.860(7)
P1 C8 1.879(7)
P2 C6 1.819(7)
P2 C10 1.851(7)
P2 C9 1.856(7)
P3 C11 1.832(7)
P3 C18 1.850(7)
P3 C17 1.857(7)
P4 C16 1.818(7)
P4 C20 1.838(8)
P4 C19 1.841(8)
O1 C7 1.437(11)
O2 C8 1.405(9)
O3 C9 1.419(9)
O4 C10 1.412(9)
O5 C17 1.485(11)
O6 C18 1.405(11)
O7 C19 1.372(11)
O8 C20 1.394(14)
C1 C2 1.395(9)
C1 C6 1.405(9)
C2 C3 1.392(10)
C3 C4 1.390(11)
C4 C5 1.379(10)
C5 C6 1.402(9)
C11 C16 1.392(10)
C11 C12 1.406(10)
C12 C13 1.399(11)
C13 C14 1.380(13)
C14 C15 1.398(12)
C15 C16 1.398(9)

loop_
_geom_torsion_atom_site_label_1
_geom_torsion_atom_site_label_2
_geom_torsion_atom_site_label_3
_geom_torsion_atom_site_label_4
_geom_torsion
P3 Rh1 P1 C1 80.8(2)
P4 Rh1 P1 C1 164.6(2)
P2 Rh1 P1 C1 -16.7(2)
Cl2 Rh1 P1 C1 -107.7(2)
Cl1 Rh1 P1 C1 -37.5(5)
P3 Rh1 P1 C7 -44.2(3)
P4 Rh1 P1 C7 39.6(3)
P2 Rh1 P1 C7 -141.7(3)
Cl2 Rh1 P1 C7 127.3(3)
Cl1 Rh1 P1 C7 -162.5(4)
P3 Rh1 P1 C8 -167.5(3)
P4 Rh1 P1 C8 -83.7(3)
P2 Rh1 P1 C8 94.9(3)
Cl2 Rh1 P1 C8 3.9(3)
Cl1 Rh1 P1 C8 74.1(5)
P1 Rh1 P2 C6 12.7(2)
P3 Rh1 P2 C6 -80.6(2)
P4 Rh1 P2 C6 87(3)
Cl2 Rh1 P2 C6 103.4(2)
Cl1 Rh1 P2 C6 -170.6(2)
P1 Rh1 P2 C10 135.9(3)
P3 Rh1 P2 C10 42.6(3)
P4 Rh1 P2 C10 -150(3)
Cl2 Rh1 P2 C10 -133.4(3)
Cl1 Rh1 P2 C10 -47.4(3)
P1 Rh1 P2 C9 -105.8(3)
P3 Rh1 P2 C9 161.0(2)
P4 Rh1 P2 C9 -31(3)
Cl2 Rh1 P2 C9 -15.1(3)
Cl1 Rh1 P2 C9 70.9(3)
P1 Rh1 P3 C11 78.1(2)
P4 Rh1 P3 C11 -17.8(2)
P2 Rh1 P3 C11 161.9(2)
Cl2 Rh1 P3 C11 -41.8(5)
Cl1 Rh1 P3 C11 -110.2(2)
P1 Rh1 P3 C18 -169.0(3)
P4 Rh1 P3 C18 95.1(3)
P2 Rh1 P3 C18 -85.2(3)
Cl2 Rh1 P3 C18 71.1(5)
Cl1 Rh1 P3 C18 2.8(3)
P1 Rh1 P3 C17 -46.3(3)
P4 Rh1 P3 C17 -142.2(3)
P2 Rh1 P3 C17 37.5(3)
Cl2 Rh1 P3 C17 -166.2(4)
Cl1 Rh1 P3 C17 125.4(3)
P1 Rh1 P4 C16 -76.9(3)
P3 Rh1 P4 C16 16.5(2)
P2 Rh1 P4 C16 -151(3)
Cl2 Rh1 P4 C16 -167.5(3)
Cl1 Rh1 P4 C16 106.6(3)
P1 Rh1 P4 C20 166.5(3)
P3 Rh1 P4 C20 -100.1(3)
P2 Rh1 P4 C20 92(3)
Cl2 Rh1 P4 C20 75.9(3)
Cl1 Rh1 P4 C20 -10.0(3)
P1 Rh1 P4 C19 50.2(3)
P3 Rh1 P4 C19 143.6(3)
P2 Rh1 P4 C19 -24(3)
Cl2 Rh1 P4 C19 -40.4(3)
Cl1 Rh1 P4 C19 -126.3(3)
C7 P1 C1 C2 -34.0(7)
C8 P1 C1 C2 72.7(6)
Rh1 P1 C1 C2 -166.8(5)
C7 P1 C1 C6 152.5(5)
C8 P1 C1 C6 -100.8(5)
Rh1 P1 C1 C6 19.7(5)
C6 C1 C2 C3 -0.1(10)
P1 C1 C2 C3 -173.4(5)
C1 C2 C3 C4 2.1(11)
C2 C3 C4 C5 -1.6(11)
C3 C4 C5 C6 -0.9(11)
C4 C5 C6 C1 2.8(10)
C4 C5 C6 P2 -176.5(5)
C2 C1 C6 C5 -2.3(10)
P1 C1 C6 C5 171.3(5)
C2 C1 C6 P2 177.1(5)
P1 C1 C6 P2 -9.3(7)
C10 P2 C6 C5 45.2(7)
C9 P2 C6 C5 -62.6(7)
Rh1 P2 C6 C5 174.3(5)
C10 P2 C6 C1 -134.1(5)
C9 P2 C6 C1 118.0(5)
Rh1 P2 C6 C1 -5.1(5)
C1 P1 C7 O1 152.4(6)
C8 P1 C7 O1 47.4(7)
Rh1 P1 C7 O1 -81.3(6)
C1 P1 C8 O2 -56.1(5)
C7 P1 C8 O2 53.9(6)
Rh1 P1 C8 O2 -173.4(4)
C6 P2 C9 O3 169.4(5)
C10 P2 C9 O3 56.9(5)
Rh1 P2 C9 O3 -70.6(5)
C6 P2 C10 O4 -59.1(6)
C9 P2 C10 O4 52.2(6)
Rh1 P2 C10 O4 177.0(5)
C18 P3 C11 C16 -104.4(6)
C17 P3 C11 C16 149.3(6)
Rh1 P3 C11 C16 17.2(6)
C18 P3 C11 C12 69.1(7)
C17 P3 C11 C12 -37.2(7)
Rh1 P3 C11 C12 -169.2(5)
C16 C11 C12 C13 -0.3(11)
P3 C11 C12 C13 -173.7(6)
C11 C12 C13 C14 0.8(11)
C12 C13 C14 C15 -0.8(12)
C13 C14 C15 C16 0.4(11)
C12 C11 C16 C15 -0.2(11)
P3 C11 C16 C15 173.5(6)
C12 C11 C16 P4 -177.1(5)
P3 C11 C16 P4 -3.5(8)
C14 C15 C16 C11 0.1(11)
C14 C15 C16 P4 176.9(6)
C20 P4 C16 C11 111.8(6)
C19 P4 C16 C11 -142.4(6)
Rh1 P4 C16 C11 -11.6(6)
C20 P4 C16 C15 -65.1(7)
C19 P4 C16 C15 40.7(7)
Rh1 P4 C16 C15 171.6(6)
C11 P3 C17 O5 -63.2(6)
C18 P3 C17 O5 -169.3(6)
Rh1 P3 C17 O5 61.9(6)
C11 P3 C18 O6 -54.8(7)
C17 P3 C18 O6 55.7(7)
Rh1 P3 C18 O6 -171.9(6)
C16 P4 C19 O7 -48.4(8)
C20 P4 C19 O7 60.8(8)
Rh1 P4 C19 O7 -174.5(6)
C16 P4 C20 O8 172.8(7)
C19 P4 C20 O8 58.3(8)
Rh1 P4 C20 O8 -68.1(8)
